data_7121044
loop_
_publ_author_name
'Zhang, Kang'
'Shen, Yunjun'
'Liu, Jiyong'
'Spingler, Bernhard'
'Duttwyler, Simon'

_publ_section_title
;
 Crystal structure of a carborane endo/exo-dianion and its use in the
 synthesis of ditopic ligands for supramolecular frameworks.
;
_journal_issue 14
_journal_name_full 'Chemical communications (Cambridge, England)'
_journal_page_first 1698
_journal_page_last 1701
_journal_paper_doi 10.1039/c7cc07724f
_journal_volume 54
_journal_year 2018
_chemical_formula_moiety 'C12 H31 B22 N2, 2(C4 H10 N0.5)'
_chemical_formula_sum 'C20 H51 B22 N3'
_chemical_formula_weight 571.45
_space_group_crystal_system triclinic
_space_group_IT_number 2
_space_group_name_Hall '-P 1'
_space_group_name_H-M_alt 'P -1'
_symmetry_space_group_name_Hall '-P 1'
_symmetry_space_group_name_H-M 'P -1'
_atom_sites_solution_hydrogens mixed
_atom_sites_solution_primary direct
_audit_creation_date 2017-12-05
_audit_creation_method
;
Olex2 1.2
(compiled 2017.08.10 svn.r3458 for OlexSys, GUI svn.r5381)
;
_audit_update_record
;
2017-12-11 deposited with the CCDC.
2017-12-20 downloaded from the CCDC.
;
_cell_angle_alpha 73.928(9)
_cell_angle_beta 86.356(8)
_cell_angle_gamma 88.275(9)
_cell_formula_units_Z 2
_cell_length_a 10.2902(11)
_cell_length_b 10.7001(12)
_cell_length_c 16.1214(14)
_cell_measurement_reflns_used 1376
_cell_measurement_temperature 170.0
_cell_measurement_theta_max 29.4258
_cell_measurement_theta_min 2.7796
_cell_volume 1702.1(3)
_computing_cell_refinement
;
CrysAlisPro, Agilent Technologies,
Version 1.171.35.11 (release 16-05-2011 CrysAlis171 .NET)
(compiled May 16 2011,17:55:39)
;
_computing_data_collection
;
CrysAlisPro, Agilent Technologies,
Version 1.171.35.11 (release 16-05-2011 CrysAlis171 .NET)
(compiled May 16 2011,17:55:39)
;
_computing_data_reduction
;
CrysAlisPro, Agilent Technologies,
Version 1.171.35.11 (release 16-05-2011 CrysAlis171 .NET)
(compiled May 16 2011,17:55:39)
;
_computing_molecular_graphics 'Olex2 (Dolomanov et al., 2009)'
_computing_publication_material 'Olex2 (Dolomanov et al., 2009)'
_computing_structure_refinement 'ShelXL (Sheldrick, 2015)'
_computing_structure_solution 'ShelXS (Sheldrick, 2008)'
_diffrn_ambient_temperature 170
_diffrn_detector_area_resol_mean 10.3592
_diffrn_measured_fraction_theta_full 0.987
_diffrn_measured_fraction_theta_max 0.987
_diffrn_measurement_details
;
#__ type_ start__ end____ width___ exp.time_
  1 omega  -28.00   61.00   1.0000    1.5000
omega____ theta____ kappa____ phi______ frames
    -      -12.7183   38.0000  -60.0000 89

#__ type_ start__ end____ width___ exp.time_
  2 omega  -79.00   14.00   1.0000    1.5000
omega____ theta____ kappa____ phi______ frames
    -      -12.7183  -38.0000  -30.0000 93

#__ type_ start__ end____ width___ exp.time_
  3 omega  -91.00   21.00   1.0000    1.5000
omega____ theta____ kappa____ phi______ frames
    -      -12.7183  -77.0000  150.0000 112
;
_diffrn_measurement_device_type 'Xcalibur, Atlas, Gemini ultra'
_diffrn_measurement_method '\w scans'
_diffrn_orient_matrix_UB_11 -0.0014977000
_diffrn_orient_matrix_UB_12 -0.0210926000
_diffrn_orient_matrix_UB_13 0.0458121000
_diffrn_orient_matrix_UB_21 -0.0429040000
_diffrn_orient_matrix_UB_22 0.0523053000
_diffrn_orient_matrix_UB_23 0.0021186000
_diffrn_orient_matrix_UB_31 -0.0541144000
_diffrn_orient_matrix_UB_32 -0.0397381000
_diffrn_orient_matrix_UB_33 0.0004185000
_diffrn_radiation_monochromator graphite
_diffrn_radiation_type MoK\a
_diffrn_radiation_wavelength 0.71073
_diffrn_reflns_av_R_equivalents 0.0786
_diffrn_reflns_av_unetI/netI 0.1176
_diffrn_reflns_Laue_measured_fraction_full 0.987
_diffrn_reflns_Laue_measured_fraction_max 0.987
_diffrn_reflns_limit_h_max 12
_diffrn_reflns_limit_h_min -10
_diffrn_reflns_limit_k_max 11
_diffrn_reflns_limit_k_min -12
_diffrn_reflns_limit_l_max 19
_diffrn_reflns_limit_l_min -19
_diffrn_reflns_number 11101
_diffrn_reflns_point_group_measured_fraction_full 0.987
_diffrn_reflns_point_group_measured_fraction_max 0.987
_diffrn_reflns_theta_full 25.242
_diffrn_reflns_theta_max 25.349
_diffrn_reflns_theta_min 2.785
_diffrn_source 'Enhance (Mo) X-ray Source'
_exptl_absorpt_coefficient_mu 0.055
_exptl_absorpt_correction_T_max 1.00000
_exptl_absorpt_correction_T_min 0.73104
_exptl_absorpt_correction_type multi-scan
_exptl_absorpt_process_details
;
CrysAlisPro, Agilent Technologies,
Version 1.171.35.11 (release 16-05-2011 CrysAlis171 .NET)
(compiled May 16 2011,17:55:39)
Empirical absorption correction using spherical harmonics,
 implemented in SCALE3 ABSPACK scaling algorithm.
;
_exptl_crystal_colour colourless
_exptl_crystal_density_diffrn 1.115
_exptl_crystal_description plate
_exptl_crystal_F_000 604
_exptl_crystal_size_max 0.48
_exptl_crystal_size_mid 0.38
_exptl_crystal_size_min 0.26
_refine_diff_density_max 0.354
_refine_diff_density_min -0.314
_refine_diff_density_rms 0.062
_refine_ls_extinction_method none
_refine_ls_goodness_of_fit_ref 0.985
_refine_ls_hydrogen_treatment mixed
_refine_ls_matrix_type full
_refine_ls_number_parameters 449
_refine_ls_number_reflns 6154
_refine_ls_number_restraints 0
_refine_ls_restrained_S_all 0.985
_refine_ls_R_factor_all 0.1636
_refine_ls_R_factor_gt 0.0845
_refine_ls_shift/su_max 0.000
_refine_ls_shift/su_mean 0.000
_refine_ls_structure_factor_coef Fsqd
_refine_ls_weighting_details 'w=1/[\s^2^(Fo^2^)+(0.1315P)^2^] where P=(Fo^2^+2Fc^2^)/3'
_refine_ls_weighting_scheme calc
_refine_ls_wR_factor_gt 0.2202
_refine_ls_wR_factor_ref 0.2915
_reflns_Friedel_coverage 0.000
_reflns_number_gt 2731
_reflns_number_total 6154
_reflns_threshold_expression 'I > 2\s(I)'
_cod_data_source_file c7cc07724f2.cif
_cod_data_source_block 170111_zk_2_2nd
_cod_depositor_comments 'Adding full bibliography for 7121042--7121048.cif.'
_cod_database_code 7121044
_shelx_shelxl_version_number 2014/7
_chemical_oxdiff_formula 'c10 h10 n2 o8 b1'
_shelx_space_group_comment
;
The symmetry employed for this shelxl refinement is uniquely defined
by the following loop, which should always be used as a source of
symmetry information in preference to the above space-group names.
They are only intended as comments.
;
_shelx_estimated_absorpt_t_max 0.986
_shelx_estimated_absorpt_t_min 0.974
_reflns_odcompleteness_completeness 98.71
_reflns_odcompleteness_iscentric 1
_reflns_odcompleteness_theta 26.32
_olex2_refinement_description
;
1. Fixed Uiso
 At 1.2 times of:
  All B(H) groups, All C(H) groups, All C(H,H) groups
 At 1.5 times of:
  All C(H,H,H,H,H,H) groups
2. Others
 Fixed Sof: C13(0.5) H13A(0.5) H13B(0.5) C16(0.5) H16A(0.5) H16B(0.5) C15(0.5)
 H15A(0.5) H15B(0.5) C18(0.5) H18A(0.5) H18B(0.5) H14A(0.5) H14B(0.5) H14C(0.5)
 H14D(0.5) H14E(0.5) H14F(0.5) H17A(0.5) H17B(0.5) H17C(0.5) H17D(0.5)
 H17E(0.5) H17F(0.5) C19(0.5) H19A(0.5) H19B(0.5) C22(0.5) H22A(0.5) H22B(0.5)
 C21(0.5) H21A(0.5) H21B(0.5) C23(0.5) H23A(0.5) H23B(0.5) H20A(0.5) H20B(0.5)
 H20C(0.5) H20D(0.5) H20E(0.5) H20F(0.5) H24A(0.5) H24B(0.5) H24C(0.5)
 H24D(0.5) H24E(0.5) H24F(0.5)
3.a Secondary CH2 refined with riding coordinates:
 C13(H13A,H13B), C16(H16A,H16B), C15(H15A,H15B), C18(H18A,H18B), C19(H19A,
 H19B), C22(H22A,H22B), C21(H21A,H21B), C23(H23A,H23B)
3.b Me refined with riding coordinates:
 C14(H14A,H14B,H14C), C14(H14D,H14E,H14F), C17(H17A,H17B,H17C), C17(H17D,H17E,
 H17F), C20(H20A,H20B,H20C), C20(H20D,H20E,H20F), C24(H24A,H24B,H24C), C24(H24D,
 H24E,H24F)
3.c Aromatic/amide H refined with riding coordinates:
 C3(H3), C4(H4), C5(H5), C6(H6), C9(H9A), C10(H10A), C11(H11A), C12(H12)
3.d Boron cage BH refined with riding coordinates:
 B1(H1A), B2(H2), B3(H3A), B4(H4A), B5(H5A), B6(H6A), B7(H7), B8(H8), B9(H9),
 B10(H10), B11(H11), B12(H12A), B13(H13), B14(H14), B15(H15), B16(H16),
 B17(H17), B18(H18), B19(H19), B20(H20), B21(H21), B22(H22)
;
_olex2_submission_special_instructions 'No special instructions were received'

loop_
_space_group_symop_operation_xyz
'x, y, z'
'-x, -y, -z'

loop_
_atom_site_label
_atom_site_type_symbol
_atom_site_fract_x
_atom_site_fract_y
_atom_site_fract_z
_atom_site_U_iso_or_equiv
_atom_site_adp_type
_atom_site_occupancy
_atom_site_site_symmetry_order
_atom_site_calc_flag
_atom_site_refinement_flags_posn
_atom_site_refinement_flags_adp
_atom_site_refinement_flags_occupancy
_atom_site_disorder_assembly
_atom_site_disorder_group
N1 N 0.7988(3) 0.3689(3) 0.46557(17) 0.0370(7) Uani 1 1 d . . . . .
H1 H 0.752(3) 0.251(3) 0.4996(18) 0.059(11) Uiso 1 1 d . . . . .
C1 C 0.9114(3) 0.7524(3) 0.32110(18) 0.0246(7) Uani 1 1 d . . . . .
C2 C 0.8759(3) 0.6186(3) 0.37561(18) 0.0276(7) Uani 1 1 d . . . . .
C3 C 0.9466(3) 0.5096(3) 0.3675(2) 0.0374(8) Uani 1 1 d . . . . .
H3 H 1.0244 0.5195 0.3313 0.045 Uiso 1 1 calc R . . . .
C4 C 0.9043(3) 0.3883(3) 0.4114(2) 0.0423(9) Uani 1 1 d . . . . .
H4 H 0.9519 0.3149 0.4032 0.051 Uiso 1 1 calc R . . . .
C5 C 0.7346(3) 0.4719(3) 0.4779(2) 0.0365(8) Uani 1 1 d . . . . .
H5 H 0.6619 0.4585 0.5186 0.044 Uiso 1 1 calc R . . . .
C6 C 0.7684(3) 0.5981(3) 0.43421(19) 0.0331(8) Uani 1 1 d . . . . .
H6 H 0.7189 0.6695 0.4441 0.040 Uiso 1 1 calc R . . . .
B1 B 0.9787(3) 0.8609(3) 0.3652(2) 0.0310(9) Uani 1 1 d . . . . .
H1A H 0.9966 0.8408 0.4355 0.037 Uiso 1 1 calc R . . . .
B2 B 0.8190(3) 0.8866(3) 0.3280(2) 0.0300(9) Uani 1 1 d . . . . .
H2 H 0.7317 0.8839 0.3736 0.036 Uiso 1 1 calc R . . . .
B3 B 0.8133(3) 0.8238(4) 0.2375(2) 0.0300(9) Uani 1 1 d . . . . .
H3A H 0.7230 0.7790 0.2237 0.036 Uiso 1 1 calc R . . . .
B4 B 0.9713(3) 0.7619(3) 0.2172(2) 0.0279(8) Uani 1 1 d . . . . .
H4A H 0.9848 0.6767 0.1897 0.033 Uiso 1 1 calc R . . . .
B5 B 1.0744(3) 0.7845(3) 0.2970(2) 0.0303(9) Uani 1 1 d . . . . .
H5A H 1.1555 0.7148 0.3220 0.036 Uiso 1 1 calc R . . . .
B6 B 1.0871(3) 0.9540(3) 0.2822(2) 0.0321(9) Uani 1 1 d . . . . .
H6A H 1.1775 0.9975 0.2969 0.039 Uiso 1 1 calc R . . . .
B7 B 0.9293(4) 1.0160(4) 0.3023(2) 0.0342(9) Uani 1 1 d . . . . .
H7 H 0.9159 1.1004 0.3305 0.041 Uiso 1 1 calc R . . . .
B8 B 0.8263(4) 0.9933(4) 0.2230(2) 0.0383(10) Uani 1 1 d . . . . .
H8 H 0.7446 1.0627 0.1986 0.046 Uiso 1 1 calc R . . . .
B9 B 0.9205(3) 0.9163(4) 0.1542(2) 0.0353(9) Uani 1 1 d . . . . .
H9 H 0.9009 0.9347 0.0843 0.042 Uiso 1 1 calc R . . . .
B10 B 1.0811(3) 0.8918(4) 0.1906(2) 0.0332(9) Uani 1 1 d . . . . .
H10 H 1.1678 0.8937 0.1447 0.040 Uiso 1 1 calc R . . . .
B11 B 0.9924(4) 1.0352(4) 0.1941(2) 0.0378(10) Uani 1 1 d . . . . .
H11 H 1.0206 1.1327 0.1505 0.045 Uiso 1 1 calc R . . . .
N2 N 0.7051(3) 0.1312(3) 0.53238(17) 0.0404(7) Uani 1 1 d . . . . .
C7 C 0.5901(3) -0.2514(3) 0.67738(18) 0.0254(7) Uani 1 1 d . . . . .
C8 C 0.6262(3) -0.1189(3) 0.62216(18) 0.0271(7) Uani 1 1 d . . . . .
C9 C 0.5570(3) -0.0093(3) 0.6312(2) 0.0397(9) Uani 1 1 d . . . . .
H9A H 0.4802 -0.0190 0.6682 0.048 Uiso 1 1 calc R . . . .
C10 C 0.5991(3) 0.1125(3) 0.5868(2) 0.0455(9) Uani 1 1 d . . . . .
H10A H 0.5515 0.1861 0.5948 0.055 Uiso 1 1 calc R . . . .
C11 C 0.7682(3) 0.0269(3) 0.5203(2) 0.0406(9) Uani 1 1 d . . . . .
H11A H 0.8418 0.0394 0.4803 0.049 Uiso 1 1 calc R . . . .
C12 C 0.7325(3) -0.0972(3) 0.56248(19) 0.0340(8) Uani 1 1 d . . . . .
H12 H 0.7801 -0.1688 0.5512 0.041 Uiso 1 1 calc R . . . .
B12 B 0.6912(3) -0.3247(4) 0.7587(2) 0.0300(8) Uani 1 1 d . . . . .
H12A H 0.7836 -0.2816 0.7708 0.036 Uiso 1 1 calc R . . . .
B13 B 0.6790(3) -0.3866(3) 0.6683(2) 0.0309(9) Uani 1 1 d . . . . .
H13 H 0.7632 -0.3844 0.6204 0.037 Uiso 1 1 calc R . . . .
B14 B 0.5181(3) -0.3596(3) 0.6351(2) 0.0294(9) Uani 1 1 d . . . . .
H14 H 0.4966 -0.3394 0.5654 0.035 Uiso 1 1 calc R . . . .
B15 B 0.4282(3) -0.2825(3) 0.7048(2) 0.0290(8) Uani 1 1 d . . . . .
H15 H 0.3469 -0.2121 0.6815 0.035 Uiso 1 1 calc R . . . .
B16 B 0.5353(3) -0.2607(4) 0.7810(2) 0.0305(9) Uani 1 1 d . . . . .
H16 H 0.5251 -0.1749 0.8082 0.037 Uiso 1 1 calc R . . . .
B17 B 0.5860(3) -0.4153(3) 0.8437(2) 0.0314(9) Uani 1 1 d . . . . .
H17 H 0.6085 -0.4339 0.9131 0.038 Uiso 1 1 calc R . . . .
B18 B 0.6759(4) -0.4937(4) 0.7742(2) 0.0376(9) Uani 1 1 d . . . . .
H18 H 0.7577 -0.5635 0.7973 0.045 Uiso 1 1 calc R . . . .
B19 B 0.5681(4) -0.5166(3) 0.6976(2) 0.0351(9) Uani 1 1 d . . . . .
H19 H 0.5789 -0.6021 0.6702 0.042 Uiso 1 1 calc R . . . .
B20 B 0.4122(3) -0.4509(4) 0.7196(2) 0.0339(9) Uani 1 1 d . . . . .
H20 H 0.3199 -0.4931 0.7065 0.041 Uiso 1 1 calc R . . . .
B21 B 0.4241(3) -0.3882(3) 0.8099(2) 0.0314(9) Uani 1 1 d . . . . .
H21 H 0.3394 -0.3886 0.8572 0.038 Uiso 1 1 calc R . . . .
B22 B 0.5094(3) -0.5325(3) 0.8055(2) 0.0341(9) Uani 1 1 d . . . . .
H22 H 0.4807 -0.6293 0.8499 0.041 Uiso 1 1 calc R . . . .
N3 N 0.5000 0.0000 1.0000 0.0262(8) Uani 1 2 d S T P . .
C13 C 0.4524(6) -0.0034(7) 0.9116(4) 0.0378(17) Uani 0.5 1 d . . . A 1
H13A H 0.3602 0.0255 0.9067 0.045 Uiso 0.5 1 calc R . . A 1
H13B H 0.4595 -0.0929 0.9054 0.045 Uiso 0.5 1 calc R . . A 1
C16 C 0.6432(5) -0.0298(7) 1.0035(4) 0.0382(17) Uani 0.5 1 d . . . A 1
H16A H 0.6724 -0.0298 1.0609 0.046 Uiso 0.5 1 calc R . . A 1
H16B H 0.6916 0.0384 0.9590 0.046 Uiso 0.5 1 calc R . . A 1
C15 C 0.5805(6) 0.1026(7) 0.9341(4) 0.0402(17) Uani 0.5 1 d . . . A 2
H15A H 0.6746 0.0854 0.9420 0.048 Uiso 0.5 1 calc R . . A 2
H15B H 0.5589 0.1903 0.9407 0.048 Uiso 0.5 1 calc R . . A 2
C18 C 0.5209(6) -0.1324(6) 0.9876(4) 0.0344(15) Uani 0.5 1 d . . . A 2
H18A H 0.4857 -0.1347 0.9323 0.041 Uiso 0.5 1 calc R . . A 2
H18B H 0.4735 -0.1970 1.0350 0.041 Uiso 0.5 1 calc R . . A 2
C14 C 0.5436(4) 0.0935(4) 0.8378(2) 0.0571(11) Uani 1 1 d . . . . .
H14A H 0.5162 0.0939 0.7807 0.086 Uiso 0.5 1 calc R . . A 1
H14B H 0.5356 0.1816 0.8447 0.086 Uiso 0.5 1 calc R . . A 1
H14C H 0.6345 0.0638 0.8434 0.086 Uiso 0.5 1 calc R . . A 1
H14D H 0.5934 0.1582 0.7930 0.086 Uiso 0.5 1 calc R . . A 2
H14E H 0.5653 0.0063 0.8323 0.086 Uiso 0.5 1 calc R . . A 2
H14F H 0.4502 0.1106 0.8310 0.086 Uiso 0.5 1 calc R . . A 2
C17 C 0.6745(3) -0.1702(4) 0.9867(3) 0.0647(12) Uani 1 1 d . . . . .
H17A H 0.7683 -0.1884 0.9892 0.097 Uiso 0.5 1 calc R . . A 1
H17B H 0.6275 -0.2377 1.0312 0.097 Uiso 0.5 1 calc R . . A 1
H17C H 0.6467 -0.1696 0.9296 0.097 Uiso 0.5 1 calc R . . A 1
H17D H 0.6863 -0.2573 0.9785 0.097 Uiso 0.5 1 calc R . . A 2
H17E H 0.7212 -0.1069 0.9393 0.097 Uiso 0.5 1 calc R . . A 2
H17F H 0.7090 -0.1692 1.0418 0.097 Uiso 0.5 1 calc R . . A 2
N4 N 1.0000 0.5000 0.0000 0.0278(9) Uani 1 2 d S T P . .
C19 C 0.9092(6) 0.5172(6) 0.0726(4) 0.0358(16) Uani 0.5 1 d . . . B 3
H19A H 0.8183 0.5034 0.0607 0.043 Uiso 0.5 1 calc R . . B 3
H19B H 0.9157 0.6066 0.0781 0.043 Uiso 0.5 1 calc R . . B 3
C22 C 1.1398(5) 0.5326(7) 0.0093(4) 0.0404(17) Uani 0.5 1 d . . . B 3
H22A H 1.1964 0.5185 -0.0394 0.049 Uiso 0.5 1 calc R . . B 3
H22B H 1.1719 0.4762 0.0640 0.049 Uiso 0.5 1 calc R . . B 3
C21 C 1.0487(6) 0.4114(7) 0.0848(4) 0.0398(17) Uani 0.5 1 d . . . B 4
H21A H 1.1340 0.4422 0.0957 0.048 Uiso 0.5 1 calc R . . B 4
H21B H 1.0606 0.3216 0.0797 0.048 Uiso 0.5 1 calc R . . B 4
C23 C 0.9916(6) 0.6397(6) 0.0062(4) 0.0353(15) Uani 0.5 1 d . . . B 4
H23A H 0.9394 0.6441 0.0591 0.042 Uiso 0.5 1 calc R . . B 4
H23B H 0.9498 0.6966 -0.0446 0.042 Uiso 0.5 1 calc R . . B 4
C20 C 0.9488(3) 0.4119(4) 0.1620(2) 0.0499(10) Uani 1 1 d . . . . .
H20A H 0.8900 0.4223 0.2100 0.075 Uiso 0.5 1 calc R . . B 3
H20B H 0.9415 0.3237 0.1562 0.075 Uiso 0.5 1 calc R . . B 3
H20C H 1.0386 0.4266 0.1735 0.075 Uiso 0.5 1 calc R . . B 3
H20D H 0.9811 0.3551 0.2156 0.075 Uiso 0.5 1 calc R . . B 4
H20E H 0.9380 0.5007 0.1674 0.075 Uiso 0.5 1 calc R . . B 4
H20F H 0.8647 0.3803 0.1514 0.075 Uiso 0.5 1 calc R . . B 4
C24 C 1.1425(4) 0.6873(4) 0.0094(2) 0.0709(14) Uani 1 1 d . . . . .
H24A H 1.2319 0.7113 0.0154 0.106 Uiso 0.5 1 calc R . . B 3
H24B H 1.1108 0.7422 -0.0450 0.106 Uiso 0.5 1 calc R . . B 3
H24C H 1.0864 0.7000 0.0580 0.106 Uiso 0.5 1 calc R . . B 3
H24D H 1.1409 0.7771 0.0134 0.106 Uiso 0.5 1 calc R . . B 4
H24E H 1.1827 0.6304 0.0600 0.106 Uiso 0.5 1 calc R . . B 4
H24F H 1.1931 0.6827 -0.0432 0.106 Uiso 0.5 1 calc R . . B 4

loop_
_atom_site_aniso_label
_atom_site_aniso_U_11
_atom_site_aniso_U_22
_atom_site_aniso_U_33
_atom_site_aniso_U_23
_atom_site_aniso_U_13
_atom_site_aniso_U_12
N1 0.0407(16) 0.0319(17) 0.0328(15) 0.0015(13) -0.0027(13) -0.0098(13)
C1 0.0198(14) 0.0240(17) 0.0298(17) -0.0074(14) -0.0010(13) -0.0008(12)
C2 0.0231(15) 0.0325(19) 0.0270(16) -0.0065(14) -0.0052(13) -0.0067(13)
C3 0.0280(16) 0.028(2) 0.050(2) -0.0023(16) 0.0028(16) 0.0019(14)
C4 0.0409(19) 0.029(2) 0.049(2) 0.0013(16) 0.0016(17) -0.0010(15)
C5 0.0393(18) 0.035(2) 0.0346(19) -0.0104(16) 0.0091(16) -0.0136(16)
C6 0.0359(17) 0.0309(19) 0.0319(17) -0.0092(15) 0.0078(15) -0.0079(14)
B1 0.0313(19) 0.031(2) 0.031(2) -0.0095(17) 0.0006(16) -0.0093(16)
B2 0.0288(18) 0.024(2) 0.036(2) -0.0084(17) 0.0040(16) 0.0003(15)
B3 0.0222(17) 0.032(2) 0.031(2) -0.0001(16) -0.0044(16) -0.0017(15)
B4 0.0247(17) 0.030(2) 0.0264(19) -0.0048(16) 0.0028(15) 0.0017(14)
B5 0.0210(16) 0.029(2) 0.040(2) -0.0074(17) 0.0011(16) -0.0027(14)
B6 0.0313(18) 0.028(2) 0.035(2) -0.0035(17) -0.0050(16) -0.0066(15)
B7 0.042(2) 0.022(2) 0.037(2) -0.0058(17) 0.0033(18) -0.0020(16)
B8 0.036(2) 0.030(2) 0.044(2) -0.0012(19) -0.0069(18) 0.0064(16)
B9 0.0316(19) 0.038(2) 0.036(2) -0.0087(18) -0.0038(17) -0.0049(17)
B10 0.0256(18) 0.040(2) 0.031(2) -0.0055(18) 0.0037(16) -0.0084(16)
B11 0.044(2) 0.025(2) 0.041(2) -0.0027(18) 0.0027(19) -0.0106(17)
N2 0.0426(16) 0.0369(18) 0.0355(16) 0.0014(14) -0.0014(14) -0.0113(13)
C7 0.0206(14) 0.0248(17) 0.0315(17) -0.0086(14) -0.0038(13) 0.0007(12)
C8 0.0237(15) 0.0272(18) 0.0296(17) -0.0057(14) -0.0022(13) -0.0065(13)
C9 0.0310(17) 0.027(2) 0.050(2) 0.0045(16) 0.0073(16) -0.0004(14)
C10 0.0412(19) 0.029(2) 0.058(2) 0.0001(17) 0.0061(18) -0.0001(15)
C11 0.046(2) 0.040(2) 0.0352(19) -0.0104(17) 0.0075(16) -0.0151(17)
C12 0.0360(17) 0.033(2) 0.0332(17) -0.0100(15) 0.0034(15) -0.0089(14)
B12 0.0207(16) 0.032(2) 0.036(2) -0.0077(17) -0.0040(16) 0.0017(14)
B13 0.0242(17) 0.029(2) 0.040(2) -0.0099(17) 0.0029(16) 0.0006(15)
B14 0.0284(18) 0.027(2) 0.035(2) -0.0110(17) -0.0028(16) -0.0073(15)
B15 0.0180(15) 0.031(2) 0.037(2) -0.0061(17) -0.0024(15) -0.0043(14)
B16 0.0311(18) 0.029(2) 0.032(2) -0.0105(17) 0.0010(16) -0.0028(15)
B17 0.0334(19) 0.030(2) 0.0270(19) -0.0008(16) -0.0027(16) -0.0032(15)
B18 0.037(2) 0.036(2) 0.035(2) -0.0033(18) -0.0003(18) 0.0087(17)
B19 0.047(2) 0.019(2) 0.040(2) -0.0112(17) 0.0069(18) -0.0023(16)
B20 0.0302(18) 0.037(2) 0.034(2) -0.0077(18) 0.0005(16) -0.0112(16)
B21 0.0331(19) 0.025(2) 0.032(2) -0.0019(16) 0.0034(17) -0.0020(15)
B22 0.043(2) 0.022(2) 0.033(2) -0.0005(17) 0.0065(17) -0.0030(16)
N3 0.0171(16) 0.028(2) 0.034(2) -0.0097(17) 0.0011(16) -0.0002(14)
C13 0.024(3) 0.062(5) 0.036(4) -0.026(4) -0.006(3) 0.000(3)
C16 0.015(3) 0.056(5) 0.041(4) -0.009(3) 0.003(3) -0.002(3)
C15 0.025(3) 0.046(4) 0.047(4) -0.008(3) -0.005(3) 0.000(3)
C18 0.033(3) 0.036(4) 0.041(4) -0.019(3) -0.012(3) 0.005(3)
C14 0.064(2) 0.062(3) 0.034(2) 0.0005(19) 0.0072(19) 0.015(2)
C17 0.053(2) 0.066(3) 0.077(3) -0.025(2) -0.005(2) 0.031(2)
N4 0.0167(16) 0.038(2) 0.030(2) -0.0101(17) -0.0052(15) 0.0033(15)
C19 0.032(3) 0.034(4) 0.046(4) -0.020(3) 0.006(3) -0.005(3)
C22 0.021(3) 0.062(5) 0.032(4) -0.002(3) -0.006(3) -0.004(3)
C21 0.028(3) 0.044(4) 0.044(4) -0.006(3) -0.005(3) 0.004(3)
C23 0.043(4) 0.026(4) 0.035(4) -0.005(3) -0.005(3) 0.005(3)
C20 0.050(2) 0.066(3) 0.0310(19) -0.0105(18) 0.0101(17) -0.0162(19)
C24 0.085(3) 0.078(3) 0.053(2) -0.020(2) 0.001(2) -0.047(3)

loop_
_atom_type_symbol
_atom_type_description
_atom_type_scat_dispersion_real
_atom_type_scat_dispersion_imag
_atom_type_scat_source
C C 0.0033 0.0016 'International Tables Vol C Tables 4.2.6.8 and 6.1.1.4'
H H 0.0000 0.0000 'International Tables Vol C Tables 4.2.6.8 and 6.1.1.4'
B B 0.0013 0.0007 'International Tables Vol C Tables 4.2.6.8 and 6.1.1.4'
N N 0.0061 0.0033 'International Tables Vol C Tables 4.2.6.8 and 6.1.1.4'

loop_
_geom_angle_atom_site_label_1
_geom_angle_atom_site_label_2
_geom_angle_atom_site_label_3
_geom_angle
_geom_angle_site_symmetry_1
_geom_angle_site_symmetry_3
C4 N1 H1 121.1(12) . .
C5 N1 H1 120.3(12) . .
C5 N1 C4 118.2(3) . .
C2 C1 B1 120.9(2) . .
C2 C1 B2 121.1(2) . .
C2 C1 B3 117.1(2) . .
C2 C1 B4 115.4(2) . .
C2 C1 B5 117.3(2) . .
B1 C1 B2 62.28(19) . .
B1 C1 B3 113.6(2) . .
B1 C1 B4 113.8(2) . .
B1 C1 B5 62.56(18) . .
B2 C1 B3 61.8(2) . .
B2 C1 B4 112.9(2) . .
B4 C1 B3 62.20(18) . .
B5 C1 B2 113.7(2) . .
B5 C1 B3 114.0(2) . .
B5 C1 B4 62.56(18) . .
C3 C2 C1 121.3(3) . .
C3 C2 C6 117.2(3) . .
C6 C2 C1 121.5(3) . .
C2 C3 H3 120.0 . .
C4 C3 C2 119.9(3) . .
C4 C3 H3 120.0 . .
N1 C4 C3 122.6(3) . .
N1 C4 H4 118.7 . .
C3 C4 H4 118.7 . .
N1 C5 H5 118.5 . .
N1 C5 C6 123.0(3) . .
C6 C5 H5 118.5 . .
C2 C6 H6 120.6 . .
C5 C6 C2 118.9(3) . .
C5 C6 H6 120.6 . .
C1 B1 H1A 124.0 . .
C1 B1 B2 59.44(18) . .
C1 B1 B5 59.18(17) . .
C1 B1 B6 105.2(2) . .
C1 B1 B7 105.5(3) . .
B2 B1 H1A 121.4 . .
B2 B1 B5 108.6(2) . .
B2 B1 B6 107.8(3) . .
B5 B1 H1A 121.3 . .
B5 B1 B6 59.7(2) . .
B6 B1 H1A 122.5 . .
B7 B1 H1A 122.2 . .
B7 B1 B2 59.6(2) . .
B7 B1 B5 108.3(2) . .
B7 B1 B6 60.23(19) . .
C1 B2 B1 58.28(18) . .
C1 B2 H2 124.6 . .
C1 B2 B3 59.12(18) . .
C1 B2 B7 105.0(2) . .
C1 B2 B8 105.6(2) . .
B1 B2 H2 121.6 . .
B3 B2 B1 108.1(2) . .
B3 B2 H2 121.2 . .
B7 B2 B1 60.0(2) . .
B7 B2 H2 121.9 . .
B7 B2 B3 108.8(2) . .
B8 B2 B1 108.8(2) . .
B8 B2 H2 121.5 . .
B8 B2 B3 60.3(2) . .
B8 B2 B7 60.9(2) . .
C1 B3 B2 59.06(19) . .
C1 B3 H3A 124.4 . .
C1 B3 B4 58.87(18) . .
C1 B3 B8 105.0(2) . .
C1 B3 B9 104.9(2) . .
B2 B3 H3A 121.7 . .
B2 B3 B4 108.0(2) . .
B2 B3 B8 59.5(2) . .
B2 B3 B9 107.7(2) . .
B4 B3 H3A 121.6 . .
B8 B3 H3A 122.4 . .
B8 B3 B4 107.9(2) . .
B8 B3 B9 60.3(2) . .
B9 B3 H3A 122.4 . .
B9 B3 B4 59.61(18) . .
C1 B4 B3 58.93(17) . .
C1 B4 H4A 124.6 . .
C1 B4 B5 58.60(17) . .
C1 B4 B9 105.2(2) . .
C1 B4 B10 105.1(2) . .
B3 B4 H4A 121.4 . .
B3 B4 B5 108.1(2) . .
B5 B4 H4A 121.4 . .
B9 B4 B3 59.93(19) . .
B9 B4 H4A 122.0 . .
B9 B4 B5 108.5(2) . .
B10 B4 B3 108.3(3) . .
B10 B4 H4A 122.0 . .
B10 B4 B5 60.16(19) . .
B10 B4 B9 60.50(19) . .
C1 B5 B1 58.27(17) . .
C1 B5 B4 58.84(17) . .
C1 B5 H5A 124.7 . .
C1 B5 B6 104.9(2) . .
C1 B5 B10 104.5(2) . .
B1 B5 B4 107.3(2) . .
B1 B5 H5A 121.7 . .
B1 B5 B10 107.9(3) . .
B4 B5 H5A 122.1 . .
B6 B5 B1 60.18(19) . .
B6 B5 B4 107.6(3) . .
B6 B5 H5A 122.1 . .
B6 B5 B10 60.41(19) . .
B10 B5 B4 59.10(19) . .
B10 B5 H5A 122.5 . .
B1 B6 H6A 122.1 . .
B1 B6 B7 59.56(19) . .
B1 B6 B10 107.6(2) . .
B5 B6 B1 60.10(19) . .
B5 B6 H6A 121.6 . .
B5 B6 B7 108.0(2) . .
B5 B6 B10 60.0(2) . .
B5 B6 B11 107.9(3) . .
B7 B6 H6A 121.8 . .
B7 B6 B10 107.7(3) . .
B10 B6 H6A 122.0 . .
B11 B6 B1 107.4(2) . .
B11 B6 H6A 121.9 . .
B11 B6 B7 60.0(2) . .
B11 B6 B10 59.7(2) . .
B1 B7 B6 60.2(2) . .
B1 B7 H7 121.6 . .
B1 B7 B8 108.0(2) . .
B1 B7 B11 107.8(3) . .
B2 B7 B1 60.36(19) . .
B2 B7 B6 108.4(3) . .
B2 B7 H7 121.8 . .
B2 B7 B8 59.5(2) . .
B2 B7 B11 107.5(3) . .
B6 B7 H7 121.4 . .
B6 B7 B8 108.2(3) . .
B6 B7 B11 59.9(2) . .
B8 B7 H7 121.8 . .
B11 B7 H7 122.0 . .
B11 B7 B8 59.9(2) . .
B2 B8 B3 60.3(2) . .
B2 B8 B7 59.58(19) . .
B2 B8 H8 121.8 . .
B2 B8 B9 108.0(3) . .
B2 B8 B11 107.6(3) . .
B3 B8 B7 107.8(3) . .
B3 B8 H8 121.8 . .
B3 B8 B9 59.8(2) . .
B3 B8 B11 107.6(3) . .
B7 B8 H8 121.9 . .
B9 B8 B7 107.8(3) . .
B9 B8 H8 121.8 . .
B11 B8 B7 60.0(2) . .
B11 B8 H8 122.0 . .
B11 B8 B9 59.8(2) . .
B3 B9 B8 59.8(2) . .
B3 B9 H9 121.7 . .
B3 B9 B10 108.0(3) . .
B3 B9 B11 107.8(3) . .
B4 B9 B3 60.46(19) . .
B4 B9 B8 108.2(2) . .
B4 B9 H9 121.8 . .
B4 B9 B10 59.5(2) . .
B4 B9 B11 107.6(3) . .
B8 B9 H9 121.6 . .
B10 B9 B8 108.1(3) . .
B10 B9 H9 121.8 . .
B11 B9 B8 60.1(2) . .
B11 B9 H9 121.9 . .
B11 B9 B10 60.0(2) . .
B4 B10 B5 60.74(18) . .
B4 B10 B6 108.2(2) . .
B4 B10 B9 59.97(19) . .
B4 B10 H10 121.4 . .
B4 B10 B11 107.9(2) . .
B5 B10 B6 59.59(19) . .
B5 B10 H10 121.5 . .
B6 B10 H10 121.8 . .
B9 B10 B5 108.5(2) . .
B9 B10 B6 108.1(3) . .
B9 B10 H10 121.5 . .
B11 B10 B5 107.8(2) . .
B11 B10 B6 59.9(2) . .
B11 B10 B9 60.0(2) . .
B11 B10 H10 122.0 . .
B6 B11 B7 60.0(2) . .
B6 B11 B8 108.4(2) . .
B6 B11 H11 121.4 . .
B7 B11 H11 121.7 . .
B8 B11 B7 60.1(2) . .
B8 B11 H11 121.5 . .
B9 B11 B6 108.5(3) . .
B9 B11 B7 108.2(2) . .
B9 B11 B8 60.1(2) . .
B9 B11 H11 121.5 . .
B10 B11 B6 60.3(2) . .
B10 B11 B7 108.2(3) . .
B10 B11 B8 108.3(2) . .
B10 B11 B9 60.1(2) . .
B10 B11 H11 121.5 . .
C10 N2 H1 119.7(12) . .
C11 N2 H1 122.0(12) . .
C11 N2 C10 118.0(3) . .
C8 C7 B12 117.2(2) . .
C8 C7 B13 120.7(2) . .
C8 C7 B14 121.0(2) . .
C8 C7 B15 117.9(2) . .
C8 C7 B16 115.8(2) . .
B12 C7 B13 61.9(2) . .
B14 C7 B12 113.1(2) . .
B14 C7 B13 61.88(19) . .
B14 C7 B15 62.34(18) . .
B14 C7 B16 113.4(2) . .
B15 C7 B12 113.7(2) . .
B15 C7 B13 113.2(2) . .
B16 C7 B12 62.52(19) . .
B16 C7 B13 113.2(2) . .
B16 C7 B15 62.23(18) . .
C9 C8 C7 120.8(3) . .
C9 C8 C12 116.5(3) . .
C12 C8 C7 122.6(3) . .
C8 C9 H9A 119.9 . .
C10 C9 C8 120.2(3) . .
C10 C9 H9A 119.9 . .
N2 C10 C9 122.2(3) . .
N2 C10 H10A 118.9 . .
C9 C10 H10A 118.9 . .
N2 C11 H11A 118.4 . .
N2 C11 C12 123.1(3) . .
C12 C11 H11A 118.4 . .
C8 C12 H12 120.1 . .
C11 C12 C8 119.8(3) . .
C11 C12 H12 120.1 . .
C7 B12 H12A 124.4 . .
C7 B12 B13 59.07(19) . .
C7 B12 B16 58.25(18) . .
C7 B12 B17 104.8(2) . .
C7 B12 B18 105.7(2) . .
B13 B12 H12A 121.6 . .
B13 B12 B16 107.4(2) . .
B16 B12 H12A 122.0 . .
B17 B12 H12A 122.4 . .
B17 B12 B13 107.9(2) . .
B17 B12 B16 59.70(18) . .
B18 B12 H12A 121.8 . .
B18 B12 B13 60.1(2) . .
B18 B12 B16 108.1(2) . .
B18 B12 B17 60.36(19) . .
C7 B13 B12 59.04(18) . .
C7 B13 H13 124.4 . .
C7 B13 B14 58.52(18) . .
C7 B13 B18 105.4(2) . .
C7 B13 B19 105.6(2) . .
B12 B13 H13 121.6 . .
B14 B13 B12 108.0(2) . .
B14 B13 H13 121.2 . .
B14 B13 B18 108.8(2) . .
B14 B13 B19 60.7(2) . .
B18 B13 B12 59.7(2) . .
B18 B13 H13 122.0 . .
B19 B13 B12 108.2(2) . .
B19 B13 H13 121.8 . .
B19 B13 B18 60.4(2) . .
C7 B14 B13 59.61(18) . .
C7 B14 H14 123.9 . .
C7 B14 B15 59.11(17) . .
C7 B14 B19 105.7(2) . .
C7 B14 B20 105.4(2) . .
B13 B14 H14 121.1 . .
B13 B14 B15 108.7(2) . .
B13 B14 B19 59.8(2) . .
B13 B14 B20 108.3(3) . .
B15 B14 H14 121.4 . .
B15 B14 B19 108.2(2) . .
B15 B14 B20 59.7(2) . .
B19 B14 H14 122.1 . .
B20 B14 H14 122.2 . .
B20 B14 B19 60.4(2) . .
C7 B15 B14 58.54(17) . .
C7 B15 H15 124.5 . .
C7 B15 B16 58.63(17) . .
C7 B15 B20 105.3(2) . .
C7 B15 B21 105.0(2) . .
B14 B15 H15 121.7 . .
B16 B15 B14 107.4(2) . .
B16 B15 H15 122.0 . .
B20 B15 B14 60.18(19) . .
B20 B15 H15 121.8 . .
B20 B15 B16 108.1(3) . .
B21 B15 B14 108.3(3) . .
B21 B15 H15 122.1 . .
B21 B15 B16 59.55(19) . .
B21 B15 B20 60.66(19) . .
C7 B16 B12 59.23(18) . .
C7 B16 B15 59.13(17) . .
C7 B16 H16 124.0 . .
C7 B16 B17 105.6(2) . .
C7 B16 B21 105.6(2) . .
B12 B16 H16 121.3 . .
B15 B16 B12 108.5(2) . .
B15 B16 H16 121.3 . .
B17 B16 B12 59.83(19) . .
B17 B16 B15 108.5(2) . .
B17 B16 H16 122.0 . .
B21 B16 B12 108.5(3) . .
B21 B16 B15 59.88(19) . .
B21 B16 H16 121.9 . .
B21 B16 B17 60.65(19) . .
B12 B17 H17 121.7 . .
B12 B17 B18 59.75(19) . .
B12 B17 B21 107.9(2) . .
B16 B17 B12 60.47(18) . .
B16 B17 H17 122.0 . .
B16 B17 B18 108.2(2) . .
B16 B17 B21 59.22(19) . .
B18 B17 H17 121.3 . .
B21 B17 H17 121.8 . .
B21 B17 B18 108.5(3) . .
B22 B17 B12 107.7(2) . .
B22 B17 B16 107.2(3) . .
B22 B17 H17 122.0 . .
B22 B17 B18 60.4(2) . .
B22 B17 B21 59.9(2) . .
B12 B18 B13 60.2(2) . .
B12 B18 B17 59.89(19) . .
B12 B18 H18 121.7 . .
B12 B18 B19 107.9(3) . .
B12 B18 B22 107.1(3) . .
B13 B18 B17 107.6(3) . .
B13 B18 H18 122.2 . .
B13 B18 B19 59.62(19) . .
B13 B18 B22 106.7(3) . .
B17 B18 H18 122.0 . .
B17 B18 B19 107.5(3) . .
B17 B18 B22 59.49(19) . .
B19 B18 H18 121.9 . .
B19 B18 B22 59.5(2) . .
B22 B18 H18 122.7 . .
B13 B19 B14 59.55(19) . .
B13 B19 B18 59.9(2) . .
B13 B19 H19 122.1 . .
B13 B19 B20 107.4(2) . .
B13 B19 B22 107.5(3) . .
B14 B19 H19 122.5 . .
B14 B19 B20 59.5(2) . .
B18 B19 B14 107.5(2) . .
B18 B19 H19 121.5 . .
B18 B19 B20 108.2(2) . .
B20 B19 H19 121.9 . .
B22 B19 B14 106.9(2) . .
B22 B19 B18 60.3(2) . .
B22 B19 H19 122.1 . .
B22 B19 B20 59.7(2) . .
B14 B20 B19 60.15(19) . .
B14 B20 H20 122.0 . .
B14 B20 B21 107.3(2) . .
B15 B20 B14 60.14(19) . .
B15 B20 B19 108.4(2) . .
B15 B20 H20 121.7 . .
B15 B20 B21 59.5(2) . .
B15 B20 B22 107.5(2) . .
B19 B20 H20 121.6 . .
B21 B20 B19 107.7(3) . .
B21 B20 H20 122.2 . .
B22 B20 B14 107.3(2) . .
B22 B20 B19 59.6(2) . .
B22 B20 H20 122.2 . .
B22 B20 B21 59.8(2) . .
B15 B21 B17 108.6(2) . .
B15 B21 B20 59.8(2) . .
B15 B21 H21 121.4 . .
B15 B21 B22 107.9(2) . .
B16 B21 B15 60.58(18) . .
B16 B21 B17 60.13(19) . .
B16 B21 B20 108.2(2) . .
B16 B21 H21 121.5 . .
B16 B21 B22 107.8(2) . .
B17 B21 B20 108.1(2) . .
B17 B21 H21 121.5 . .
B20 B21 H21 121.7 . .
B22 B21 B17 59.8(2) . .
B22 B21 B20 59.9(2) . .
B22 B21 H21 122.1 . .
B17 B22 B18 60.1(2) . .
B17 B22 B19 108.6(2) . .
B17 B22 B20 108.7(3) . .
B17 B22 B21 60.3(2) . .
B17 B22 H22 121.4 . .
B18 B22 H22 121.4 . .
B19 B22 B18 60.2(2) . .
B19 B22 B20 60.6(2) . .
B19 B22 B21 108.8(3) . .
B19 B22 H22 121.2 . .
B20 B22 B18 108.9(2) . .
B20 B22 H22 121.1 . .
B21 B22 B18 108.5(2) . .
B21 B22 B20 60.2(2) . .
B21 B22 H22 121.4 . .
C13 N3 C13 180.0 2_657 .
C16 N3 C13 69.9(3) . 2_657
C16 N3 C13 110.1(3) 2_657 2_657
C16 N3 C13 69.9(3) 2_657 .
C16 N3 C13 110.1(3) . .
C16 N3 C16 180.0 2_657 .
C15 N3 C15 180.0 2_657 .
C18 N3 C15 67.7(3) . 2_657
C18 N3 C15 67.7(3) 2_657 .
C18 N3 C15 112.3(3) 2_657 2_657
C18 N3 C15 112.3(3) . .
C18 N3 C18 180.0(5) 2_657 .
N3 C13 H13A 110.3 . .
N3 C13 H13B 110.3 . .
N3 C13 C14 107.1(4) . .
H13A C13 H13B 108.5 . .
C14 C13 H13A 110.3 . .
C14 C13 H13B 110.3 . .
N3 C16 H16A 109.6 . .
N3 C16 H16B 109.6 . .
N3 C16 C17 110.4(4) . .
H16A C16 H16B 108.1 . .
C17 C16 H16A 109.6 . .
C17 C16 H16B 109.6 . .
N3 C15 H15A 110.4 . .
N3 C15 H15B 110.4 . .
N3 C15 C14 106.5(4) . .
H15A C15 H15B 108.6 . .
C14 C15 H15A 110.4 . .
C14 C15 H15B 110.4 . .
N3 C18 H18A 109.5 . .
N3 C18 H18B 109.5 . .
N3 C18 C17 110.7(4) . .
H18A C18 H18B 108.1 . .
C17 C18 H18A 109.5 . .
C17 C18 H18B 109.5 . .
C13 C14 H14A 109.5 . .
C13 C14 H14B 109.5 . .
C13 C14 H14C 109.5 . .
C15 C14 H14D 109.5 . .
C15 C14 H14E 109.5 . .
C15 C14 H14F 109.5 . .
H14A C14 H14B 109.5 . .
H14A C14 H14C 109.5 . .
H14B C14 H14C 109.5 . .
H14D C14 H14E 109.5 . .
H14D C14 H14F 109.5 . .
H14E C14 H14F 109.5 . .
C16 C17 H17A 109.5 . .
C16 C17 H17B 109.5 . .
C16 C17 H17C 109.5 . .
C18 C17 H17D 109.5 . .
C18 C17 H17E 109.5 . .
C18 C17 H17F 109.5 . .
H17A C17 H17B 109.5 . .
H17A C17 H17C 109.5 . .
H17B C17 H17C 109.5 . .
H17D C17 H17E 109.5 . .
H17D C17 H17F 109.5 . .
H17E C17 H17F 109.5 . .
C19 N4 C19 180.0 2_765 .
C19 N4 C22 113.0(3) 2_765 2_765
C19 N4 C22 67.0(3) 2_765 .
C19 N4 C22 67.0(3) . 2_765
C19 N4 C22 113.0(3) . .
C22 N4 C22 180.0(5) . 2_765
C21 N4 C21 180.0(7) 2_765 .
C23 N4 C21 71.0(3) . 2_765
C23 N4 C21 109.0(3) 2_765 2_765
C23 N4 C21 71.0(3) 2_765 .
C23 N4 C21 109.0(3) . .
C23 N4 C23 180.0(5) 2_765 .
N4 C19 H19A 109.9 . .
N4 C19 H19B 109.9 . .
N4 C19 C20 108.7(4) . .
H19A C19 H19B 108.3 . .
C20 C19 H19A 109.9 . .
C20 C19 H19B 109.9 . .
N4 C22 H22A 110.2 . .
N4 C22 H22B 110.2 . .
N4 C22 C24 107.6(4) . .
H22A C22 H22B 108.5 . .
C24 C22 H22A 110.2 . .
C24 C22 H22B 110.2 . .
N4 C21 H21A 109.6 . .
N4 C21 H21B 109.6 . .
N4 C21 C20 110.4(4) . .
H21A C21 H21B 108.1 . .
C20 C21 H21A 109.6 . .
C20 C21 H21B 109.6 . .
N4 C23 H23A 110.3 . .
N4 C23 H23B 110.3 . .
N4 C23 C24 107.2(4) . .
H23A C23 H23B 108.5 . .
C24 C23 H23A 110.3 . .
C24 C23 H23B 110.3 . .
C19 C20 H20A 109.5 . .
C19 C20 H20B 109.5 . .
C19 C20 H20C 109.5 . .
C21 C20 H20D 109.5 . .
C21 C20 H20E 109.5 . .
C21 C20 H20F 109.5 . .
H20A C20 H20B 109.5 . .
H20A C20 H20C 109.5 . .
H20B C20 H20C 109.5 . .
H20D C20 H20E 109.5 . .
H20D C20 H20F 109.5 . .
H20E C20 H20F 109.5 . .
C22 C24 H24A 109.5 . .
C22 C24 H24B 109.5 . .
C22 C24 H24C 109.5 . .
C23 C24 H24D 109.5 . .
C23 C24 H24E 109.5 . .
C23 C24 H24F 109.5 . .
H24A C24 H24B 109.5 . .
H24A C24 H24C 109.5 . .
H24B C24 H24C 109.5 . .
H24D C24 H24E 109.5 . .
H24D C24 H24F 109.5 . .
H24E C24 H24F 109.5 . .

loop_
_geom_bond_atom_site_label_1
_geom_bond_atom_site_label_2
_geom_bond_distance
_geom_bond_site_symmetry_2
N1 H1 1.32(3) .
N1 C4 1.332(4) .
N1 C5 1.323(4) .
C1 C2 1.499(4) .
C1 B1 1.703(4) .
C1 B2 1.724(4) .
C1 B3 1.725(4) .
C1 B4 1.724(4) .
C1 B5 1.720(4) .
C2 C3 1.389(4) .
C2 C6 1.390(4) .
C3 H3 0.9500 .
C3 C4 1.364(4) .
C4 H4 0.9500 .
C5 H5 0.9500 .
C5 C6 1.382(4) .
C6 H6 0.9500 .
B1 H1A 1.1200 .
B1 B2 1.773(5) .
B1 B5 1.777(5) .
B1 B6 1.779(4) .
B1 B7 1.767(5) .
B2 H2 1.1200 .
B2 B3 1.772(5) .
B2 B7 1.759(5) .
B2 B8 1.759(5) .
B3 H3A 1.1200 .
B3 B4 1.782(5) .
B3 B8 1.772(5) .
B3 B9 1.772(5) .
B4 H4A 1.1200 .
B4 B5 1.788(5) .
B4 B9 1.767(5) .
B4 B10 1.759(5) .
B5 H5A 1.1200 .
B5 B6 1.771(5) .
B5 B10 1.778(5) .
B6 H6A 1.1200 .
B6 B7 1.779(5) .
B6 B10 1.785(5) .
B6 B11 1.778(5) .
B7 H7 1.1200 .
B7 B8 1.782(5) .
B7 B11 1.780(5) .
B8 H8 1.1200 .
B8 B9 1.781(5) .
B8 B11 1.779(5) .
B9 H9 1.1200 .
B9 B10 1.776(5) .
B9 B11 1.774(5) .
B10 H10 1.1200 .
B10 B11 1.774(5) .
B11 H11 1.1200 .
N2 H1 1.33(3) .
N2 C10 1.339(4) .
N2 C11 1.329(4) .
C7 C8 1.494(4) .
C7 B12 1.724(4) .
C7 B13 1.724(4) .
C7 B14 1.705(4) .
C7 B15 1.715(4) .
C7 B16 1.706(4) .
C8 C9 1.390(4) .
C8 C12 1.391(4) .
C9 H9A 0.9500 .
C9 C10 1.370(4) .
C10 H10A 0.9500 .
C11 H11A 0.9500 .
C11 C12 1.364(4) .
C12 H12 0.9500 .
B12 H12A 1.1200 .
B12 B13 1.773(5) .
B12 B16 1.780(5) .
B12 B17 1.768(4) .
B12 B18 1.766(5) .
B13 H13 1.1200 .
B13 B14 1.763(5) .
B13 B18 1.772(5) .
B13 B19 1.767(5) .
B14 H14 1.1200 .
B14 B15 1.770(5) .
B14 B19 1.783(5) .
B14 B20 1.771(4) .
B15 H15 1.1200 .
B15 B16 1.768(5) .
B15 B20 1.762(5) .
B15 B21 1.756(5) .
B16 H16 1.1200 .
B16 B17 1.766(5) .
B16 B21 1.750(5) .
B17 H17 1.1200 .
B17 B18 1.777(5) .
B17 B21 1.775(5) .
B17 B22 1.766(5) .
B18 H18 1.1200 .
B18 B19 1.781(5) .
B18 B22 1.783(5) .
B19 H19 1.1200 .
B19 B20 1.787(5) .
B19 B22 1.769(5) .
B20 H20 1.1200 .
B20 B21 1.777(5) .
B20 B22 1.771(5) .
B21 H21 1.1200 .
B21 B22 1.769(5) .
B22 H22 1.1200 .
N3 C13 1.546(6) 2_657
N3 C13 1.546(6) .
N3 C16 1.500(6) 2_657
N3 C16 1.500(6) .
N3 C15 1.522(6) 2_657
N3 C15 1.522(6) .
N3 C18 1.492(6) 2_657
N3 C18 1.492(6) .
C13 H13A 0.9900 .
C13 H13B 0.9900 .
C13 C14 1.614(7) .
C16 H16A 0.9900 .
C16 H16B 0.9900 .
C16 C17 1.619(8) .
C15 H15A 0.9900 .
C15 H15B 0.9900 .
C15 C14 1.650(7) .
C18 H18A 0.9900 .
C18 H18B 0.9900 .
C18 C17 1.620(7) .
C14 H14A 0.9800 .
C14 H14B 0.9800 .
C14 H14C 0.9800 .
C14 H14D 0.9800 .
C14 H14E 0.9800 .
C14 H14F 0.9800 .
C17 H17A 0.9800 .
C17 H17B 0.9800 .
C17 H17C 0.9800 .
C17 H17D 0.9800 .
C17 H17E 0.9800 .
C17 H17F 0.9800 .
N4 C19 1.499(6) 2_765
N4 C19 1.499(6) .
N4 C22 1.516(5) 2_765
N4 C22 1.516(5) .
N4 C21 1.536(7) 2_765
N4 C21 1.536(7) .
N4 C23 1.525(6) .
N4 C23 1.525(6) 2_765
C19 H19A 0.9900 .
C19 H19B 0.9900 .
C19 C20 1.631(7) .
C22 H22A 0.9900 .
C22 H22B 0.9900 .
C22 C24 1.658(8) .
C21 H21A 0.9900 .
C21 H21B 0.9900 .
C21 C20 1.564(7) .
C23 H23A 0.9900 .
C23 H23B 0.9900 .
C23 C24 1.657(7) .
C20 H20A 0.9800 .
C20 H20B 0.9800 .
C20 H20C 0.9800 .
C20 H20D 0.9800 .
C20 H20E 0.9800 .
C20 H20F 0.9800 .
C24 H24A 0.9800 .
C24 H24B 0.9800 .
C24 H24C 0.9800 .
C24 H24D 0.9800 .
C24 H24E 0.9800 .
C24 H24F 0.9800 .
